data_4304677
loop_
_publ_author_name
'Olha Sereda'
'Joan Ribas'
'Helen Stoeckli-Evans'

_publ_section_title
;
New 3D and Chiral 1D CuIICrIII Coordination Polymers Exhibiting
Ferromagnetism
;
_journal_name_full 'Inorganic Chemistry'
_journal_page_first 5107
_journal_page_last 5113
_journal_paper_doi 10.1021/ic702234y
_journal_volume 47
_journal_year 2008
_chemical_absolute_configuration rmad
_chemical_formula_moiety 'C48 H84 Cr2 Cu3 N24 4.75(H2 O)'
_chemical_formula_sum 'C48 H93.5 Cr2 Cu3 N24 O4.75'
_chemical_formula_weight 1377.59
_space_group_IT_number 1
_symmetry_cell_setting triclinic
_symmetry_space_group_name_Hall 'P 1'
_symmetry_space_group_name_H-M 'P 1'
_atom_sites_solution_hydrogens geom
_atom_sites_solution_primary direct
_atom_sites_solution_secondary difmap
_audit_creation_method SHELXL-97
_cell_angle_alpha 104.594(5)
_cell_angle_beta 98.425(6)
_cell_angle_gamma 97.440(5)
_cell_formula_units_Z 1
_cell_length_a 8.5421(6)
_cell_length_b 12.6379(9)
_cell_length_c 16.1571(11)
_cell_measurement_reflns_used 22768
_cell_measurement_temperature 173(2)
_cell_measurement_theta_max 25.65
_cell_measurement_theta_min 1.35
_cell_volume 1644.3(2)
_computing_cell_refinement 'X-Area V1.26'
_computing_data_collection 'X-Area V1.26 (STOE, 2005)'
_computing_data_reduction 'X-RED32 V1.26 (STOE, 2005)'
_computing_molecular_graphics 'PLATON  (Spek, 2003)'
_computing_publication_material SHELXL-97
_computing_structure_refinement 'SHELXL-97 (Sheldrick, 1997)'
_computing_structure_solution 'SHELXS-97 (Sheldrick, 1997)'
_diffrn_ambient_temperature 173(2)
_diffrn_measured_fraction_theta_full 0.997
_diffrn_measured_fraction_theta_max 0.997
_diffrn_measurement_device_type 'STOE IPDS-2'
_diffrn_measurement_method 'omega scans'
_diffrn_radiation_monochromator graphite
_diffrn_radiation_source 'fine-focus sealed tube'
_diffrn_radiation_type MoK\a
_diffrn_radiation_wavelength 0.71073
_diffrn_reflns_av_R_equivalents 0.0437
_diffrn_reflns_av_sigmaI/netI 0.0460
_diffrn_reflns_limit_h_max 10
_diffrn_reflns_limit_h_min -10
_diffrn_reflns_limit_k_max 15
_diffrn_reflns_limit_k_min -15
_diffrn_reflns_limit_l_max 19
_diffrn_reflns_limit_l_min -19
_diffrn_reflns_number 22711
_diffrn_reflns_theta_full 25.63
_diffrn_reflns_theta_max 25.63
_diffrn_reflns_theta_min 1.33
_diffrn_standards_decay_% 0
_diffrn_standards_number 0
_exptl_absorpt_coefficient_mu 1.334
_exptl_absorpt_correction_T_max 0.6089
_exptl_absorpt_correction_T_min 0.3909
_exptl_absorpt_correction_type multi-scan
_exptl_absorpt_process_details 'MULscanABS in PLATON; Spek, 2003)'
_exptl_crystal_colour dark_violet
_exptl_crystal_density_diffrn 1.391
_exptl_crystal_density_meas ?
_exptl_crystal_density_method 'not measured'
_exptl_crystal_description block
_exptl_crystal_F_000 723
_exptl_crystal_size_max 0.40
_exptl_crystal_size_mid 0.25
_exptl_crystal_size_min 0.38
_refine_diff_density_max 0.552
_refine_diff_density_min -0.681
_refine_diff_density_rms 0.063
_refine_ls_abs_structure_details 'Flack H D (1983), Acta Cryst. A39, 876-881'
_refine_ls_abs_structure_Flack 0.006(11)
_refine_ls_extinction_method none
_refine_ls_goodness_of_fit_ref 1.008
_refine_ls_hydrogen_treatment mixed
_refine_ls_matrix_type full
_refine_ls_number_parameters 751
_refine_ls_number_reflns 11837
_refine_ls_number_restraints 8
_refine_ls_restrained_S_all 1.010
_refine_ls_R_factor_all 0.0446
_refine_ls_R_factor_gt 0.0395
_refine_ls_shift/su_max 0.004
_refine_ls_shift/su_mean <0.001
_refine_ls_structure_factor_coef Fsqd
_refine_ls_weighting_details 'calc w=1/[\s^2^(Fo^2^)+(0.0655P)^2^] where P=(Fo^2^+2Fc^2^)/3'
_refine_ls_weighting_scheme calc
_refine_ls_wR_factor_gt 0.0981
_refine_ls_wR_factor_ref 0.0999
_reflns_number_gt 10507
_reflns_number_total 11837
_reflns_threshold_expression I>2sigma(I)
_cod_data_source_file ic702234y-file002.cif
_cod_data_source_block cpd2
_cod_depositor_comments
;
The following automatic conversions were performed:

'_exptl_crystal_density_meas' value 'none' was changed to '?' - the
value is perceived as not measured.

Automatic conversion script
Id: cif_fix_values 3008 2015-01-20 13:52:24Z robertas 
;
_cod_original_formula_sum 'C48 H93.50 Cr2 Cu3 N24 O4.75'
_cod_database_code 4304677

loop_
_symmetry_equiv_pos_as_xyz
'x, y, z'

loop_
_atom_site_aniso_label
_atom_site_aniso_U_11
_atom_site_aniso_U_22
_atom_site_aniso_U_33
_atom_site_aniso_U_23
_atom_site_aniso_U_13
_atom_site_aniso_U_12
Cu1 0.0320(3) 0.0261(3) 0.0387(3) 0.0074(2) 0.0061(2) 0.0073(2)
Cu2 0.0213(2) 0.0308(2) 0.0293(2) 0.0037(2) 0.0035(2) 0.0024(2)
Cr1 0.0252(3) 0.0265(3) 0.0283(3) 0.0055(3) 0.0040(3) 0.0081(3)
Cr2 0.0232(3) 0.0259(3) 0.0280(3) 0.0052(3) 0.0023(3) 0.0058(3)
N1 0.039(2) 0.037(2) 0.0294(19) 0.0006(16) 0.0076(16) 0.0071(17)
N2 0.0354(19) 0.0345(19) 0.038(2) 0.0148(15) 0.0098(16) 0.0081(15)
N3 0.059(3) 0.036(2) 0.035(2) 0.0122(16) 0.0168(18) 0.0164(19)
N4 0.036(2) 0.034(2) 0.043(2) 0.0104(16) 0.0031(17) 0.0073(16)
N5 0.045(2) 0.036(2) 0.035(2) 0.0032(17) 0.0099(17) 0.0122(17)
N6 0.047(2) 0.042(2) 0.046(2) 0.0141(19) 0.005(2) 0.0037(19)
N7 0.039(2) 0.059(3) 0.053(3) 0.006(2) -0.006(2) 0.014(2)
N8 0.053(3) 0.046(2) 0.044(2) 0.0116(19) 0.022(2) 0.024(2)
N9 0.033(2) 0.042(2) 0.072(3) 0.025(2) 0.020(2) 0.0100(18)
N10 0.032(2) 0.0290(18) 0.039(2) 0.0053(16) -0.0002(17) 0.0070(16)
N11 0.0248(17) 0.0276(17) 0.0361(19) 0.0089(15) 0.0046(15) 0.0045(14)
N12 0.0223(17) 0.0307(19) 0.040(2) 0.0068(16) 0.0022(15) -0.0001(15)
N13 0.0246(17) 0.0309(17) 0.0301(18) 0.0090(14) 0.0061(14) 0.0070(14)
N14 0.0286(18) 0.0307(18) 0.0320(19) 0.0080(15) 0.0070(15) 0.0045(15)
N15 0.031(2) 0.0289(18) 0.041(2) 0.0078(16) -0.0031(17) 0.0056(16)
N16 0.034(2) 0.041(2) 0.077(3) 0.026(2) 0.012(2) 0.0100(18)
N17 0.055(3) 0.047(2) 0.038(2) 0.0117(19) 0.016(2) 0.018(2)
N18 0.034(2) 0.055(3) 0.054(3) 0.006(2) 0.000(2) 0.014(2)
N19 0.043(2) 0.035(2) 0.050(3) 0.0163(19) -0.0013(19) -0.0008(18)
N20 0.039(2) 0.054(2) 0.037(2) 0.0028(19) 0.0064(18) 0.0149(19)
C1 0.045(3) 0.033(2) 0.034(2) 0.0049(18) 0.0084(19) -0.0034(19)
C2 0.066(4) 0.045(3) 0.070(4) -0.004(3) 0.036(3) -0.015(3)
C3 0.109(6) 0.046(3) 0.071(4) 0.004(3) 0.037(4) -0.031(3)
C4 0.060(3) 0.034(3) 0.057(3) 0.002(2) 0.008(3) -0.006(2)
C5 0.046(3) 0.029(2) 0.044(3) 0.0113(19) 0.005(2) 0.0046(19)
C6 0.034(2) 0.033(2) 0.028(2) 0.0067(16) 0.0042(17) 0.0043(17)
C7 0.047(3) 0.028(2) 0.038(2) 0.0101(18) 0.000(2) 0.0016(19)
C8 0.056(3) 0.029(2) 0.025(2) 0.0072(16) 0.0018(18) 0.0072(19)
C9 0.089(4) 0.029(2) 0.041(3) 0.010(2) 0.017(3) 0.015(3)
C10 0.086(4) 0.029(2) 0.037(2) 0.0092(19) -0.004(2) 0.004(2)
C11 0.072(4) 0.041(3) 0.066(4) 0.028(3) -0.016(3) -0.010(3)
C12 0.053(3) 0.040(3) 0.073(4) 0.026(3) 0.006(3) -0.002(2)
C13 0.027(2) 0.030(2) 0.041(3) 0.012(2) 0.0034(19) 0.0060(18)
C14 0.035(2) 0.031(2) 0.033(3) 0.0064(19) 0.0013(19) 0.008(2)
C15 0.036(3) 0.036(2) 0.036(2) 0.0042(19) 0.007(2) 0.012(2)
C16 0.031(2) 0.035(2) 0.034(2) 0.0119(19) 0.0076(19) 0.0101(19)
C17 0.023(2) 0.041(3) 0.045(3) 0.010(2) 0.0043(19) 0.0101(19)
C18 0.030(2) 0.0234(19) 0.028(2) 0.0041(16) 0.0023(18) 0.0059(17)
C19 0.0262(19) 0.0290(19) 0.030(2) 0.0091(16) -0.0002(15) 0.0041(16)
C20 0.030(2) 0.031(2) 0.041(3) 0.0015(19) 0.006(2) 0.0045(19)
C21 0.042(3) 0.034(2) 0.043(2) 0.0008(19) -0.007(2) 0.000(2)
C22 0.046(3) 0.045(3) 0.039(3) -0.004(2) 0.005(2) 0.003(2)
C23 0.040(3) 0.045(3) 0.037(3) 0.003(2) 0.006(2) 0.000(2)
C24 0.025(2) 0.029(2) 0.034(2) 0.0046(16) 0.0018(16) 0.0035(16)
C25 0.0264(19) 0.0270(19) 0.031(2) 0.0090(16) 0.0013(15) 0.0027(16)
C26 0.036(2) 0.040(2) 0.037(2) 0.003(2) 0.012(2) 0.003(2)
C27 0.051(3) 0.047(3) 0.029(2) -0.001(2) 0.005(2) 0.002(2)
C28 0.038(2) 0.039(2) 0.042(2) 0.0007(19) 0.0043(19) 0.003(2)
C29 0.031(2) 0.034(2) 0.036(2) 0.0031(19) 0.0010(19) -0.0028(19)
C30 0.0240(18) 0.0284(19) 0.032(2) 0.0082(16) 0.0031(15) 0.0075(15)
C31 0.036(2) 0.0188(18) 0.034(2) 0.0049(17) 0.0082(19) 0.0063(17)
C32 0.033(2) 0.033(2) 0.036(2) 0.0133(19) 0.0050(19) 0.0083(19)
C33 0.029(2) 0.039(3) 0.028(2) 0.0047(19) -0.0006(18) 0.009(2)
C34 0.031(2) 0.034(2) 0.040(3) 0.0057(19) 0.003(2) 0.0117(19)
C35 0.023(2) 0.034(2) 0.035(3) 0.0072(19) -0.0001(18) 0.0089(18)
C36 0.024(2) 0.037(2) 0.042(3) 0.008(2) 0.0085(19) 0.0097(19)
Cu3 0.0324(2) 0.0231(2) 0.0280(2) 0.0047(2) 0.0080(2) 0.0028(2)
O1 0.0369(18) 0.0366(17) 0.0416(18) 0.0034(14) 0.0049(14) 0.0144(14)
O2 0.043(2) 0.045(2) 0.0412(19) 0.0046(15) 0.0021(16) 0.0245(17)
N21 0.0314(19) 0.0259(17) 0.033(2) 0.0095(15) 0.0081(15) 0.0035(15)
N22 0.036(2) 0.0284(18) 0.032(2) 0.0058(15) 0.0059(17) 0.0038(16)
N23 0.037(2) 0.0266(18) 0.035(2) 0.0064(16) 0.0093(17) 0.0051(16)
N24 0.036(2) 0.0238(17) 0.034(2) 0.0047(15) 0.0095(16) 0.0021(15)
C37 0.032(2) 0.0294(19) 0.031(2) 0.0074(16) 0.0083(16) 0.0066(17)
C38 0.040(3) 0.038(3) 0.044(3) 0.016(2) 0.015(2) 0.002(2)
C39 0.040(3) 0.051(3) 0.046(3) 0.014(2) 0.017(2) 0.003(2)
C40 0.048(3) 0.059(3) 0.034(2) 0.008(2) 0.016(2) 0.011(2)
C41 0.046(3) 0.040(3) 0.031(2) 0.002(2) 0.010(2) 0.007(2)
C42 0.031(2) 0.0265(19) 0.033(2) 0.0093(16) 0.0086(17) 0.0060(17)
C43 0.028(2) 0.0290(19) 0.031(2) 0.0091(16) 0.0075(16) 0.0083(16)
C44 0.042(3) 0.036(2) 0.040(3) 0.008(2) 0.011(2) 0.010(2)
C45 0.047(3) 0.066(3) 0.041(3) 0.016(2) 0.019(2) 0.018(2)
C46 0.041(3) 0.063(3) 0.045(3) 0.023(2) 0.015(2) 0.003(2)
C47 0.037(3) 0.050(3) 0.040(3) 0.016(2) 0.009(2) -0.001(2)
C48 0.028(2) 0.031(2) 0.032(2) 0.0088(16) 0.0036(16) 0.0028(16)
O5 0.021(2) 0.237(9) 0.043(3) 0.061(4) 0.006(2) 0.027(4)
O3 0.089(4) 0.122(5) 0.124(5) 0.044(4) 0.012(3) 0.045(3)
O4 0.042(2) 0.112(3) 0.056(2) 0.035(2) 0.0157(17) 0.021(2)

loop_
_atom_site_label
_atom_site_type_symbol
_atom_site_thermal_displace_type
_atom_site_fract_x
_atom_site_fract_y
_atom_site_fract_z
_atom_site_occupancy
_atom_site_U_iso_or_equiv
_atom_site_calc_flag
_atom_site_refinement_flags
Cu1 Cu Uani 0.64405(6) 0.85980(4) -0.02963(4) 1.000 0.0324(2) . .
Cu2 Cu Uani 1.16541(6) 0.87745(5) 0.48003(4) 1.000 0.0283(1) . .
Cr1 Cr Uani 0.69825(7) 1.01243(5) 0.30253(4) 1.000 0.0268(2) . .
Cr2 Cr Uani 0.63114(7) 0.73763(5) -0.35363(4) 1.000 0.0262(2) . .
N1 N Uani 0.8338(5) 0.9421(3) -0.0596(3) 1.000 0.0366(11) . .
N2 N Uani 0.5948(4) 1.0119(3) 0.0225(3) 1.000 0.0346(11) . .
N3 N Uani 0.6878(5) 0.7051(3) -0.0787(3) 1.000 0.0413(14) . .
N4 N Uani 0.4502(5) 0.7817(3) -0.0001(3) 1.000 0.0381(12) . .
N5 N Uani 0.7968(5) 0.8699(3) 0.1290(3) 1.000 0.0392(12) . .
N6 N Uani 0.8217(5) 1.2403(4) 0.2588(3) 1.000 0.0454(12) . .
N7 N Uani 0.3644(5) 0.9660(4) 0.1689(3) 1.000 0.0531(16) . .
N8 N Uani 0.5417(6) 1.1641(4) 0.4489(3) 1.000 0.0450(14) . .
N9 N Uani 0.5842(5) 0.7908(4) 0.3564(3) 1.000 0.0459(14) . .
N10 N Uani 1.0423(5) 1.0294(3) 0.4230(3) 1.000 0.0347(11) . .
N11 N Uani 0.9615(4) 0.7696(3) 0.4165(2) 1.000 0.0296(10) . .
N12 N Uani 1.2424(4) 0.8299(3) 0.3673(2) 1.000 0.0324(11) . .
N13 N Uani 1.3654(4) 0.9906(3) 0.5405(2) 1.000 0.0281(10) . .
N14 N Uani 1.0936(4) 0.9207(3) 0.5951(2) 1.000 0.0305(11) . .
N15 N Uani 1.2807(5) 0.7186(3) 0.5296(3) 1.000 0.0350(11) . .
N16 N Uani 0.7491(5) 0.9630(4) -0.4013(3) 1.000 0.0484(14) . .
N17 N Uani 0.7814(6) 0.5847(4) -0.5034(3) 1.000 0.0451(14) . .
N18 N Uani 0.9661(5) 0.7877(4) -0.2189(3) 1.000 0.0496(16) . .
N19 N Uani 0.5151(5) 0.5123(3) -0.3034(3) 1.000 0.0436(14) . .
N20 N Uani 0.5017(5) 0.8678(4) -0.1860(3) 1.000 0.0446(12) . .
C1 C Uani 0.8082(6) 1.0581(4) -0.0525(3) 1.000 0.0390(14) . .
C2 C Uani 0.9615(8) 1.1361(5) -0.0487(5) 1.000 0.064(2) . .
C3 C Uani 0.9218(10) 1.2536(5) -0.0407(4) 1.000 0.080(3) . .
C4 C Uani 0.8518(7) 1.2928(4) 0.0410(4) 1.000 0.0539(17) . .
C5 C Uani 0.7020(6) 1.2129(4) 0.0393(3) 1.000 0.0400(16) . .
C6 C Uani 0.7380(5) 1.0964(3) 0.0283(3) 1.000 0.0323(12) . .
C7 C Uani 0.4327(6) 0.6598(3) -0.0373(3) 1.000 0.0388(14) . .
C8 C Uani 0.6002(6) 0.6322(3) -0.0356(3) 1.000 0.0373(14) . .
C9 C Uani 0.5960(8) 0.5076(4) -0.0752(3) 1.000 0.0520(18) . .
C10 C Uani 0.4998(7) 0.4413(4) -0.0285(3) 1.000 0.0528(16) . .
C11 C Uani 0.3322(8) 0.4687(4) -0.0293(4) 1.000 0.062(2) . .
C12 C Uani 0.3380(7) 0.5919(4) 0.0097(4) 1.000 0.0550(19) . .
C13 C Uani 0.7706(5) 0.9202(4) 0.1940(3) 1.000 0.0325(14) . .
C14 C Uani 0.7766(6) 1.1582(4) 0.2714(3) 1.000 0.0338(14) . .
C15 C Uani 0.4787(6) 0.9853(4) 0.2187(3) 1.000 0.0365(14) . .
C16 C Uani 0.6023(5) 1.1093(4) 0.4007(3) 1.000 0.0323(12) . .
C17 C Uani 0.6248(5) 0.8703(4) 0.3371(3) 1.000 0.0365(16) . .
C18 C Uani 0.9217(5) 1.0261(3) 0.3812(3) 1.000 0.0279(11) . .
C19 C Uani 0.9671(5) 0.7349(3) 0.3222(3) 1.000 0.0289(11) . .
C20 C Uani 0.8525(6) 0.6296(4) 0.2708(3) 1.000 0.0357(14) . .
C21 C Uani 0.8705(6) 0.5980(4) 0.1767(3) 1.000 0.0437(14) . .
C22 C Uani 1.0408(6) 0.5841(4) 0.1684(3) 1.000 0.0470(17) . .
C23 C Uani 1.1600(6) 0.6916(4) 0.2203(3) 1.000 0.0430(17) . .
C24 C Uani 1.1385(5) 0.7239(3) 0.3144(3) 1.000 0.0306(12) . .
C25 C Uani 1.2297(5) 0.9909(3) 0.6627(2) 1.000 0.0286(11) . .
C26 C Uani 1.1770(6) 1.0605(4) 0.7413(3) 1.000 0.0389(12) . .
C27 C Uani 1.3228(6) 1.1344(4) 0.8072(3) 1.000 0.0453(16) . .
C28 C Uani 1.4238(6) 1.2053(4) 0.7640(3) 1.000 0.0423(12) . .
C29 C Uani 1.4756(6) 1.1332(4) 0.6848(3) 1.000 0.0362(12) . .
C30 C Uani 1.3274(4) 1.0629(3) 0.6203(2) 1.000 0.0281(11) . .
C31 C Uani 1.4063(5) 0.7222(3) 0.5699(3) 1.000 0.0297(11) . .
C32 C Uani 0.7249(5) 0.6411(4) -0.4524(3) 1.000 0.0332(12) . .
C33 C Uani 0.5569(5) 0.5933(4) -0.3197(3) 1.000 0.0332(14) . .
C34 C Uani 0.8498(5) 0.7654(4) -0.2703(3) 1.000 0.0357(14) . .
C35 C Uani 0.5451(5) 0.8242(4) -0.2473(3) 1.000 0.0313(14) . .
C36 C Uani 0.7056(5) 0.8821(4) -0.3853(3) 1.000 0.0342(14) . .
Cu3 Cu Uani 0.17172(7) 0.37356(4) 0.47730(4) 1.000 0.0282(1) . .
O1 O Uani 0.3807(4) 0.3071(3) 0.5597(2) 1.000 0.0393(10) . .
O2 O Uani -0.0393(4) 0.4436(3) 0.3961(3) 1.000 0.0435(11) . .
N21 N Uani 0.1596(4) 0.4900(3) 0.5868(2) 1.000 0.0298(11) . .
N22 N Uani 0.0053(5) 0.2781(3) 0.5160(2) 1.000 0.0328(11) . .
N23 N Uani 0.3339(5) 0.4716(3) 0.4373(3) 1.000 0.0330(11) . .
N24 N Uani 0.1833(5) 0.2578(3) 0.3659(2) 1.000 0.0319(11) . .
C37 C Uani 0.3840(5) 0.4073(3) 0.3588(3) 1.000 0.0306(11) . .
C38 C Uani 0.4455(6) 0.4781(4) 0.3033(3) 1.000 0.0395(17) . .
C39 C Uani 0.4856(6) 0.4074(4) 0.2203(3) 1.000 0.0451(17) . .
C40 C Uani 0.3450(6) 0.3169(5) 0.1685(3) 1.000 0.0469(16) . .
C41 C Uani 0.2857(6) 0.2465(4) 0.2260(3) 1.000 0.0402(16) . .
C42 C Uani 0.2418(5) 0.3191(3) 0.3061(3) 1.000 0.0296(11) . .
C43 C Uani 0.0324(5) 0.4490(3) 0.6300(3) 1.000 0.0287(11) . .
C44 C Uani 0.0636(6) 0.5028(4) 0.7286(3) 1.000 0.0391(16) . .
C45 C Uani -0.0699(6) 0.4533(5) 0.7684(3) 1.000 0.0492(17) . .
C46 C Uani -0.0921(6) 0.3280(5) 0.7458(3) 1.000 0.0480(17) . .
C47 C Uani -0.1181(6) 0.2752(5) 0.6488(3) 1.000 0.0423(17) . .
C48 C Uani 0.0186(5) 0.3244(3) 0.6115(3) 1.000 0.0307(12) . .
O5 O Uani 0.0727(5) 0.8760(8) 0.0593(3) 0.750 0.096(3) . .
O3 O Uani 0.0254(7) 0.6958(5) 0.9343(4) 1.000 0.108(3) . .
O4 O Uani 0.2514(5) 0.9076(4) 0.9046(3) 1.000 0.0664(14) . .
H1 H Uiso 0.72820 1.05800 -0.10440 1.000 0.0470 calc R
H1A H Uiso 0.92590 0.94220 -0.02210 1.000 0.0440 calc R
H1B H Uiso 0.84510 0.90820 -0.11540 1.000 0.0440 calc R
H2 H Uiso 1.00590 1.11060 -0.10220 1.000 0.0760 calc R
H2A H Uiso 0.50690 1.02420 -0.01180 1.000 0.0420 calc R
H2B H Uiso 0.57180 1.01680 0.07710 1.000 0.0420 calc R
H2D H Uiso 1.04280 1.13720 0.00200 1.000 0.0760 calc R
H3 H Uiso 1.02070 1.30580 -0.03790 1.000 0.0950 calc R
H3A H Uiso 0.65200 0.68170 -0.13800 1.000 0.0490 calc R
H3B H Uiso 0.79620 0.70410 -0.06740 1.000 0.0490 calc R
H3D H Uiso 0.84350 1.25260 -0.09260 1.000 0.0950 calc R
H4 H Uiso 0.82480 1.36760 0.04480 1.000 0.0650 calc R
H4A H Uiso 0.45970 0.79820 0.05940 1.000 0.0460 calc R
H4B H Uiso 0.36010 0.80590 -0.02190 1.000 0.0460 calc R
H5 H Uiso 0.61690 1.21310 -0.00930 1.000 0.0480 calc R
H5A H Uiso 0.66200 1.23730 0.09430 1.000 0.0480 calc R
H5B H Uiso 0.93290 1.29840 0.09310 1.000 0.0650 calc R
H6A H Uiso 0.81950 1.09750 0.07980 1.000 0.0390 calc R
H7A H Uiso 0.37670 0.64020 -0.09940 1.000 0.0470 calc R
H8A H Uiso 0.65510 0.65200 0.02660 1.000 0.0450 calc R
H9A H Uiso 0.54690 0.48610 -0.13780 1.000 0.0620 calc R
H9B H Uiso 0.70690 0.49160 -0.07000 1.000 0.0620 calc R
H10A H Uiso 0.55600 0.45700 0.03250 1.000 0.0640 calc R
H10B H Uiso 0.49200 0.36110 -0.05680 1.000 0.0640 calc R
H11 H Uiso 0.27470 0.42640 0.00430 1.000 0.0750 calc R
H11A H Uiso 0.95290 0.70850 0.43780 1.000 0.0360 calc R
H11B H Uiso 0.87340 0.80300 0.42490 1.000 0.0360 calc R
H11D H Uiso 0.27200 0.44610 -0.09000 1.000 0.0750 calc R
H12 H Uiso 0.38850 0.61310 0.07210 1.000 0.0660 calc R
H12A H Uiso 1.23660 0.88340 0.33800 1.000 0.0390 calc R
H12B H Uiso 1.34760 0.82000 0.37770 1.000 0.0390 calc R
H12D H Uiso 0.22720 0.60810 0.00550 1.000 0.0660 calc R
H13A H Uiso 1.44900 0.95540 0.55500 1.000 0.0340 calc R
H13B H Uiso 1.39500 1.03240 0.50440 1.000 0.0340 calc R
H14A H Uiso 1.01010 0.95940 0.59040 1.000 0.0370 calc R
H14B H Uiso 1.05770 0.85800 0.61070 1.000 0.0370 calc R
H19A H Uiso 0.93920 0.79610 0.29690 1.000 0.0350 calc R
H20A H Uiso 0.87380 0.56850 0.29660 1.000 0.0430 calc R
H20B H Uiso 0.74070 0.64050 0.27430 1.000 0.0430 calc R
H21 H Uiso 0.79670 0.52760 0.14520 1.000 0.0520 calc R
H21D H Uiso 0.84030 0.65630 0.14960 1.000 0.0520 calc R
H22A H Uiso 1.05040 0.56670 0.10630 1.000 0.0560 calc R
H22B H Uiso 1.06790 0.52130 0.19070 1.000 0.0560 calc R
H23 H Uiso 1.27150 0.67940 0.21780 1.000 0.0510 calc R
H23D H Uiso 1.14080 0.75250 0.19390 1.000 0.0510 calc R
H24 H Uiso 1.16730 0.66390 0.34080 1.000 0.0370 calc R
H25A H Uiso 1.29890 0.94090 0.68290 1.000 0.0340 calc R
H26 H Uiso 1.10320 1.10770 0.72230 1.000 0.0470 calc R
H26A H Uiso 1.11800 1.01120 0.76960 1.000 0.0470 calc R
H26B H Uiso 1.28520 1.18330 0.85570 1.000 0.0540 calc R
H27B H Uiso 1.38970 1.08720 0.83160 1.000 0.0540 calc R
H28A H Uiso 1.52040 1.24840 0.80660 1.000 0.0510 calc R
H28B H Uiso 1.36070 1.25850 0.74550 1.000 0.0510 calc R
H29A H Uiso 1.53660 1.18120 0.65630 1.000 0.0440 calc R
H29B H Uiso 1.54640 1.08430 0.70360 1.000 0.0440 calc R
H30A H Uiso 1.25880 1.11450 0.60210 1.000 0.0340 calc R
H1WA H Uiso 0.440(6) 0.271(5) 0.525(3) 1.000 0.0590 . .
H1WB H Uiso 0.452(6) 0.358(4) 0.600(3) 1.000 0.0590 . .
H2WA H Uiso -0.097(8) 0.398(6) 0.351(4) 1.000 0.0650 . .
H2WB H Uiso -0.104(8) 0.475(6) 0.415(4) 1.000 0.0650 . .
H21A H Uiso 0.25700 0.50720 0.62430 1.000 0.0360 calc R
H21B H Uiso 0.13770 0.55350 0.57300 1.000 0.0360 calc R
H22 H Uiso -0.09590 0.27870 0.48740 1.000 0.0390 calc R
H22D H Uiso 0.02310 0.20600 0.50350 1.000 0.0390 calc R
H23A H Uiso 0.28920 0.52970 0.42510 1.000 0.0400 calc R
H23B H Uiso 0.42230 0.50060 0.48110 1.000 0.0400 calc R
H24A H Uiso 0.25280 0.21140 0.37770 1.000 0.0380 calc R
H24B H Uiso 0.08350 0.21570 0.34110 1.000 0.0380 calc R
H37A H Uiso 0.47220 0.36890 0.37790 1.000 0.0370 calc R
H38A H Uiso 0.54300 0.53110 0.33740 1.000 0.0480 calc R
H38B H Uiso 0.36290 0.52150 0.28780 1.000 0.0480 calc R
H39A H Uiso 0.51600 0.45570 0.18360 1.000 0.0540 calc R
H39B H Uiso 0.57910 0.37260 0.23570 1.000 0.0540 calc R
H40A H Uiso 0.37900 0.26880 0.11820 1.000 0.0560 calc R
H40B H Uiso 0.25630 0.35120 0.14590 1.000 0.0560 calc R
H41A H Uiso 0.19050 0.19090 0.19240 1.000 0.0480 calc R
H41B H Uiso 0.37100 0.20630 0.24380 1.000 0.0480 calc R
H42A H Uiso 0.15450 0.35780 0.28630 1.000 0.0350 calc R
H43A H Uiso -0.07200 0.46560 0.60390 1.000 0.0350 calc R
H44A H Uiso 0.16860 0.48990 0.75550 1.000 0.0470 calc R
H44B H Uiso 0.06740 0.58400 0.74040 1.000 0.0470 calc R
H45A H Uiso -0.04390 0.48400 0.83250 1.000 0.0590 calc R
H45B H Uiso -0.17210 0.47530 0.74720 1.000 0.0590 calc R
H46A H Uiso 0.00410 0.30610 0.77460 1.000 0.0580 calc R
H46B H Uiso -0.18580 0.29970 0.76850 1.000 0.0580 calc R
H47A H Uiso -0.22160 0.28850 0.62030 1.000 0.0500 calc R
H47B H Uiso -0.12260 0.19400 0.63710 1.000 0.0500 calc R
H48A H Uiso 0.12110 0.30880 0.64090 1.000 0.0370 calc R
H5WA H Uiso 0.12150 0.88760 0.01870 0.750 0.1440 . .
H5WB H Uiso 0.14880 0.89160 0.10350 0.750 0.1440 . .

loop_
_atom_type_symbol
_atom_type_description
_atom_type_scat_dispersion_real
_atom_type_scat_dispersion_imag
_atom_type_scat_source
C C 0.0033 0.0016 'International Tables Vol C Tables 4.2.6.8 and 6.1.1.4'
H H 0.0000 0.0000 'International Tables Vol C Tables 4.2.6.8 and 6.1.1.4'
Cr Cr 0.3209 0.6236 'International Tables Vol C Tables 4.2.6.8 and 6.1.1.4'
Cu Cu 0.3201 1.2651 'International Tables Vol C Tables 4.2.6.8 and 6.1.1.4'
N N 0.0061 0.0033 'International Tables Vol C Tables 4.2.6.8 and 6.1.1.4'
O O 0.0106 0.0060 'International Tables Vol C Tables 4.2.6.8 and 6.1.1.4'

loop_
_geom_angle_atom_site_label_1
_geom_angle_atom_site_label_2
_geom_angle_atom_site_label_3
_geom_angle
_geom_angle_site_symmetry_1
_geom_angle_site_symmetry_2
_geom_angle_site_symmetry_3
_geom_angle_publ_flag
N1 Cu1 N2 85.07(16) . . . yes
N1 Cu1 N3 97.11(17) . . . yes
N1 Cu1 N4 178.04(17) . . . yes
N1 Cu1 N5 93.97(16) . . . yes
N1 Cu1 N20 82.59(17) . . . yes
N2 Cu1 N3 177.66(17) . . . yes
N2 Cu1 N4 93.24(16) . . . yes
N2 Cu1 N5 87.17(16) . . . yes
N2 Cu1 N20 89.12(17) . . . yes
N3 Cu1 N4 84.59(17) . . . yes
N3 Cu1 N5 91.81(16) . . . yes
N3 Cu1 N20 92.01(17) . . . yes
N4 Cu1 N5 86.95(16) . . . yes
N4 Cu1 N20 96.39(16) . . . yes
N5 Cu1 N20 175.14(14) . . . yes
N10 Cu2 N11 87.88(14) . . . yes
N10 Cu2 N12 88.49(15) . . . yes
N10 Cu2 N13 89.35(14) . . . yes
N10 Cu2 N14 93.95(15) . . . yes
N10 Cu2 N15 177.09(14) . . . yes
N11 Cu2 N12 84.67(14) . . . yes
N11 Cu2 N13 177.20(15) . . . yes
N11 Cu2 N14 95.75(14) . . . yes
N11 Cu2 N15 89.69(14) . . . yes
N12 Cu2 N13 94.79(14) . . . yes
N12 Cu2 N14 177.53(15) . . . yes
N12 Cu2 N15 89.69(15) . . . yes
N13 Cu2 N14 84.91(14) . . . yes
N13 Cu2 N15 93.06(14) . . . yes
N14 Cu2 N15 87.89(15) . . . yes
N23 Cu3 N24 83.98(17) . . . yes
O2 Cu3 N22 91.05(15) . . . yes
O1 Cu3 O2 179.01(13) . . . yes
O1 Cu3 N21 89.75(13) . . . yes
O1 Cu3 N22 89.03(14) . . . yes
O1 Cu3 N23 92.53(15) . . . yes
O1 Cu3 N24 90.93(14) . . . yes
O2 Cu3 N21 89.28(14) . . . yes
N22 Cu3 N24 96.37(15) . . . yes
O2 Cu3 N23 87.39(15) . . . yes
O2 Cu3 N24 90.04(15) . . . yes
N21 Cu3 N22 84.13(14) . . . yes
N21 Cu3 N23 95.51(16) . . . yes
N21 Cu3 N24 179.16(15) . . . yes
N22 Cu3 N23 178.40(17) . . . yes
C13 Cr1 C15 83.98(18) . . . yes
C13 Cr1 C14 90.2(2) . . . yes
C13 Cr1 C16 172.70(18) . . . yes
C13 Cr1 C17 90.88(19) . . . yes
C13 Cr1 C18 92.00(18) . . . yes
C14 Cr1 C15 92.0(2) . . . yes
C14 Cr1 C16 87.3(2) . . . yes
C14 Cr1 C17 178.25(19) . . . yes
C14 Cr1 C18 90.87(18) . . . yes
C15 Cr1 C16 89.23(18) . . . yes
C15 Cr1 C17 89.52(19) . . . yes
C15 Cr1 C18 175.09(18) . . . yes
C16 Cr1 C17 91.75(19) . . . yes
C16 Cr1 C18 94.90(18) . . . yes
C17 Cr1 C18 87.72(17) . . . yes
C32 Cr2 C33 87.96(19) . . . yes
C32 Cr2 C34 89.85(18) . . . yes
C31 Cr2 C33 90.99(17) 1_454 . . yes
C32 Cr2 C35 174.3(2) . . . yes
C32 Cr2 C36 92.73(19) . . . yes
C31 Cr2 C32 94.96(18) 1_454 . . yes
C33 Cr2 C34 90.95(19) . . . yes
C33 Cr2 C35 87.54(19) . . . yes
C33 Cr2 C36 179.13(19) . . . yes
C31 Cr2 C34 174.89(18) 1_454 . . yes
C34 Cr2 C35 86.74(18) . . . yes
C34 Cr2 C36 88.53(19) . . . yes
C31 Cr2 C36 89.48(17) 1_454 . . yes
C35 Cr2 C36 91.73(19) . . . yes
C31 Cr2 C35 88.62(18) 1_454 . . yes
Cu3 O1 H1WB 117(3) . . . no
H1WA O1 H1WB 104(5) . . . no
Cu3 O1 H1WA 111(3) . . . no
H2WA O2 H2WB 100(7) . . . no
Cu3 O2 H2WA 117(5) . . . no
Cu3 O2 H2WB 127(5) . . . no
H5WA O5 H5WB 103.00 . . . no
Cu1 N1 C1 108.5(3) . . . yes
Cu1 N2 C6 108.5(3) . . . yes
Cu1 N3 C8 106.7(3) . . . yes
Cu1 N4 C7 110.4(3) . . . yes
Cu1 N5 C13 126.3(4) . . . yes
Cu2 N10 C18 131.3(3) . . . yes
Cu2 N11 C19 108.8(3) . . . yes
Cu2 N12 C24 108.1(3) . . . yes
Cu2 N13 C30 107.5(2) . . . yes
Cu2 N14 C25 109.7(2) . . . yes
Cu2 N15 C31 128.2(3) . . . yes
Cu1 N20 C35 120.3(4) . . . yes
Cu1 N1 H1B 110.00 . . . no
C1 N1 H1A 110.00 . . . no
Cu1 N1 H1A 110.00 . . . no
H1A N1 H1B 108.00 . . . no
C1 N1 H1B 110.00 . . . no
Cu1 N2 H2A 110.00 . . . no
C6 N2 H2A 110.00 . . . no
C6 N2 H2B 110.00 . . . no
H2A N2 H2B 108.00 . . . no
Cu1 N2 H2B 110.00 . . . no
C8 N3 H3B 110.00 . . . no
H3A N3 H3B 109.00 . . . no
Cu1 N3 H3A 110.00 . . . no
Cu1 N3 H3B 110.00 . . . no
C8 N3 H3A 110.00 . . . no
Cu1 N4 H4A 110.00 . . . no
Cu1 N4 H4B 110.00 . . . no
C7 N4 H4A 110.00 . . . no
H4A N4 H4B 108.00 . . . no
C7 N4 H4B 110.00 . . . no
Cu2 N11 H11B 110.00 . . . no
Cu2 N11 H11A 110.00 . . . no
C19 N11 H11A 110.00 . . . no
C19 N11 H11B 110.00 . . . no
H11A N11 H11B 108.00 . . . no
H12A N12 H12B 108.00 . . . no
C24 N12 H12B 110.00 . . . no
Cu2 N12 H12B 110.00 . . . no
C24 N12 H12A 110.00 . . . no
Cu2 N12 H12A 110.00 . . . no
C30 N13 H13B 110.00 . . . no
Cu2 N13 H13A 110.00 . . . no
C30 N13 H13A 110.00 . . . no
H13A N13 H13B 109.00 . . . no
Cu2 N13 H13B 110.00 . . . no
C25 N14 H14A 110.00 . . . no
H14A N14 H14B 108.00 . . . no
Cu2 N14 H14B 110.00 . . . no
Cu2 N14 H14A 110.00 . . . no
C25 N14 H14B 110.00 . . . no
Cu3 N21 C43 110.5(3) . . . yes
Cu3 N22 C48 107.7(3) . . . yes
Cu3 N23 C37 110.5(3) . . . yes
Cu3 N24 C42 106.9(3) . . . yes
H21A N21 H21B 108.00 . . . no
C43 N21 H21B 109.00 . . . no
Cu3 N21 H21B 110.00 . . . no
Cu3 N21 H21A 110.00 . . . no
C43 N21 H21A 110.00 . . . no
C48 N22 H22D 110.00 . . . no
C48 N22 H22 110.00 . . . no
H22 N22 H22D 108.00 . . . no
Cu3 N22 H22D 110.00 . . . no
Cu3 N22 H22 110.00 . . . no
C37 N23 H23B 110.00 . . . no
H23A N23 H23B 108.00 . . . no
C37 N23 H23A 110.00 . . . no
Cu3 N23 H23A 110.00 . . . no
Cu3 N23 H23B 110.00 . . . no
C42 N24 H24B 110.00 . . . no
H24A N24 H24B 109.00 . . . no
C42 N24 H24A 110.00 . . . no
Cu3 N24 H24A 110.00 . . . no
Cu3 N24 H24B 110.00 . . . no
C2 C1 C6 110.7(4) . . . no
N1 C1 C6 107.4(4) . . . yes
N1 C1 C2 112.8(5) . . . yes
C1 C2 C3 108.5(6) . . . no
C2 C3 C4 110.2(5) . . . no
C3 C4 C5 110.7(5) . . . no
C4 C5 C6 110.6(4) . . . no
N2 C6 C5 113.8(4) . . . yes
N2 C6 C1 107.5(4) . . . yes
C1 C6 C5 111.3(4) . . . no
C8 C7 C12 110.4(4) . . . no
N4 C7 C12 114.1(4) . . . yes
N4 C7 C8 107.3(4) . . . yes
C7 C8 C9 111.7(4) . . . no
N3 C8 C9 114.3(4) . . . yes
N3 C8 C7 107.4(4) . . . yes
C8 C9 C10 109.9(4) . . . no
C9 C10 C11 111.8(5) . . . no
C10 C11 C12 111.2(5) . . . no
C7 C12 C11 111.0(5) . . . no
Cr1 C13 N5 173.3(4) . . . yes
Cr1 C14 N6 176.5(4) . . . yes
Cr1 C15 N7 175.1(5) . . . yes
Cr1 C16 N8 174.3(4) . . . yes
Cr1 C17 N9 179.8(5) . . . yes
Cr1 C18 N10 177.5(4) . . . yes
N11 C19 C20 114.7(4) . . . yes
N11 C19 C24 107.3(4) . . . yes
C20 C19 C24 111.1(4) . . . no
C19 C20 C21 111.3(4) . . . no
C20 C21 C22 111.2(4) . . . no
C21 C22 C23 110.6(4) . . . no
C22 C23 C24 110.2(4) . . . no
N12 C24 C23 113.3(4) . . . yes
C19 C24 C23 112.1(4) . . . no
N12 C24 C19 107.5(3) . . . yes
C26 C25 C30 111.2(3) . . . no
N14 C25 C26 113.4(4) . . . yes
N14 C25 C30 107.7(3) . . . yes
C25 C26 C27 110.8(4) . . . no
C26 C27 C28 110.9(4) . . . no
C27 C28 C29 111.2(4) . . . no
C28 C29 C30 109.7(4) . . . no
N13 C30 C29 113.7(3) . . . yes
C25 C30 C29 110.8(3) . . . no
N13 C30 C25 108.5(3) . . . yes
Cr2 C31 N15 176.8(4) 1_656 . . yes
Cr2 C32 N17 175.8(4) . . . yes
Cr2 C33 N19 178.1(4) . . . yes
Cr2 C34 N18 173.9(4) . . . yes
Cr2 C35 N20 175.8(5) . . . yes
Cr2 C36 N16 178.6(4) . . . yes
C6 C1 H1 109.00 . . . no
C2 C1 H1 109.00 . . . no
N1 C1 H1 109.00 . . . no
C3 C2 H2D 110.00 . . . no
H2 C2 H2D 108.00 . . . no
C3 C2 H2 110.00 . . . no
C1 C2 H2 110.00 . . . no
C1 C2 H2D 110.00 . . . no
C4 C3 H3D 110.00 . . . no
C2 C3 H3D 110.00 . . . no
C2 C3 H3 110.00 . . . no
H3 C3 H3D 108.00 . . . no
C4 C3 H3 110.00 . . . no
C5 C4 H4 110.00 . . . no
C3 C4 H5B 110.00 . . . no
H4 C4 H5B 108.00 . . . no
C5 C4 H5B 110.00 . . . no
C3 C4 H4 109.00 . . . no
C4 C5 H5A 110.00 . . . no
C6 C5 H5 110.00 . . . no
C4 C5 H5 110.00 . . . no
H5 C5 H5A 108.00 . . . no
C6 C5 H5A 109.00 . . . no
C1 C6 H6A 108.00 . . . no
N2 C6 H6A 108.00 . . . no
C5 C6 H6A 108.00 . . . no
C12 C7 H7A 108.00 . . . no
N4 C7 H7A 108.00 . . . no
C8 C7 H7A 108.00 . . . no
C9 C8 H8A 108.00 . . . no
C7 C8 H8A 108.00 . . . no
N3 C8 H8A 108.00 . . . no
C10 C9 H9B 110.00 . . . no
C10 C9 H9A 110.00 . . . no
H9A C9 H9B 108.00 . . . no
C8 C9 H9B 110.00 . . . no
C8 C9 H9A 110.00 . . . no
C9 C10 H10A 109.00 . . . no
C11 C10 H10A 109.00 . . . no
C9 C10 H10B 109.00 . . . no
C11 C10 H10B 109.00 . . . no
H10A C10 H10B 108.00 . . . no
C12 C11 H11D 109.00 . . . no
H11 C11 H11D 108.00 . . . no
C12 C11 H11 109.00 . . . no
C10 C11 H11 109.00 . . . no
C10 C11 H11D 109.00 . . . no
C7 C12 H12D 109.00 . . . no
C11 C12 H12 109.00 . . . no
C7 C12 H12 110.00 . . . no
C11 C12 H12D 109.00 . . . no
H12 C12 H12D 108.00 . . . no
C20 C19 H19A 108.00 . . . no
N11 C19 H19A 108.00 . . . no
C24 C19 H19A 108.00 . . . no
C21 C20 H20B 109.00 . . . no
C19 C20 H20B 109.00 . . . no
C19 C20 H20A 109.00 . . . no
H20A C20 H20B 108.00 . . . no
C21 C20 H20A 109.00 . . . no
C22 C21 H21D 109.00 . . . no
C22 C21 H21 109.00 . . . no
H21 C21 H21D 108.00 . . . no
C20 C21 H21D 109.00 . . . no
C20 C21 H21 109.00 . . . no
C21 C22 H22B 110.00 . . . no
C23 C22 H22B 110.00 . . . no
C21 C22 H22A 110.00 . . . no
H22A C22 H22B 108.00 . . . no
C23 C22 H22A 110.00 . . . no
C22 C23 H23 110.00 . . . no
C22 C23 H23D 110.00 . . . no
H23 C23 H23D 108.00 . . . no
C24 C23 H23D 110.00 . . . no
C24 C23 H23 110.00 . . . no
N12 C24 H24 108.00 . . . no
C23 C24 H24 108.00 . . . no
C19 C24 H24 108.00 . . . no
C30 C25 H25A 108.00 . . . no
C26 C25 H25A 108.00 . . . no
N14 C25 H25A 108.00 . . . no
C27 C26 H26 109.00 . . . no
C25 C26 H26A 110.00 . . . no
C27 C26 H26A 109.00 . . . no
H26 C26 H26A 108.00 . . . no
C25 C26 H26 109.00 . . . no
C28 C27 H27B 109.00 . . . no
C26 C27 H27B 109.00 . . . no
H26B C27 H27B 108.00 . . . no
C28 C27 H26B 109.00 . . . no
C26 C27 H26B 109.00 . . . no
H28A C28 H28B 108.00 . . . no
C29 C28 H28A 109.00 . . . no
C27 C28 H28A 109.00 . . . no
C29 C28 H28B 109.00 . . . no
C27 C28 H28B 109.00 . . . no
C30 C29 H29B 110.00 . . . no
H29A C29 H29B 108.00 . . . no
C28 C29 H29A 110.00 . . . no
C28 C29 H29B 110.00 . . . no
C30 C29 H29A 110.00 . . . no
N13 C30 H30A 108.00 . . . no
C25 C30 H30A 108.00 . . . no
C29 C30 H30A 108.00 . . . no
N23 C37 C38 113.6(4) . . . yes
C38 C37 C42 110.6(4) . . . no
N23 C37 C42 108.1(4) . . . yes
C37 C38 C39 111.6(4) . . . no
C38 C39 C40 112.2(4) . . . no
C39 C40 C41 110.5(4) . . . no
C40 C41 C42 110.6(4) . . . no
N24 C42 C41 114.4(4) . . . yes
C37 C42 C41 111.3(4) . . . no
N24 C42 C37 107.2(4) . . . yes
N21 C43 C44 113.3(4) . . . yes
C44 C43 C48 109.9(4) . . . no
N21 C43 C48 108.4(4) . . . yes
C43 C44 C45 109.9(4) . . . no
C44 C45 C46 112.3(4) . . . no
C45 C46 C47 112.3(5) . . . no
C46 C47 C48 109.9(4) . . . no
C43 C48 C47 111.4(4) . . . no
N22 C48 C43 107.5(3) . . . yes
N22 C48 C47 114.5(4) . . . yes
C38 C37 H37A 108.00 . . . no
C42 C37 H37A 108.00 . . . no
N23 C37 H37A 108.00 . . . no
C37 C38 H38B 109.00 . . . no
C39 C38 H38A 109.00 . . . no
C37 C38 H38A 109.00 . . . no
H38A C38 H38B 108.00 . . . no
C39 C38 H38B 109.00 . . . no
C38 C39 H39B 109.00 . . . no
C40 C39 H39A 109.00 . . . no
C38 C39 H39A 109.00 . . . no
H39A C39 H39B 108.00 . . . no
C40 C39 H39B 109.00 . . . no
C39 C40 H40A 110.00 . . . no
C41 C40 H40A 110.00 . . . no
C41 C40 H40B 110.00 . . . no
H40A C40 H40B 108.00 . . . no
C39 C40 H40B 110.00 . . . no
C40 C41 H41B 109.00 . . . no
C42 C41 H41A 110.00 . . . no
C40 C41 H41A 109.00 . . . no
H41A C41 H41B 108.00 . . . no
C42 C41 H41B 110.00 . . . no
C37 C42 H42A 108.00 . . . no
C41 C42 H42A 108.00 . . . no
N24 C42 H42A 108.00 . . . no
N21 C43 H43A 108.00 . . . no
C48 C43 H43A 108.00 . . . no
C44 C43 H43A 108.00 . . . no
C43 C44 H44A 110.00 . . . no
C45 C44 H44A 110.00 . . . no
C45 C44 H44B 110.00 . . . no
H44A C44 H44B 108.00 . . . no
C43 C44 H44B 110.00 . . . no
C44 C45 H45B 109.00 . . . no
C46 C45 H45A 109.00 . . . no
C44 C45 H45A 109.00 . . . no
H45A C45 H45B 108.00 . . . no
C46 C45 H45B 109.00 . . . no
C45 C46 H46B 109.00 . . . no
C47 C46 H46A 109.00 . . . no
C45 C46 H46A 109.00 . . . no
H46A C46 H46B 108.00 . . . no
C47 C46 H46B 109.00 . . . no
C46 C47 H47A 110.00 . . . no
C48 C47 H47A 110.00 . . . no
C48 C47 H47B 110.00 . . . no
H47A C47 H47B 108.00 . . . no
C46 C47 H47B 110.00 . . . no
C43 C48 H48A 108.00 . . . no
C47 C48 H48A 108.00 . . . no
N22 C48 H48A 108.00 . . . no

loop_
_geom_bond_atom_site_label_1
_geom_bond_atom_site_label_2
_geom_bond_distance
_geom_bond_site_symmetry_1
_geom_bond_site_symmetry_2
_geom_bond_publ_flag
Cu1 N1 1.998(4) . . yes
Cu1 N2 2.020(4) . . yes
Cu1 N3 2.021(4) . . yes
Cu1 N4 1.997(4) . . yes
Cu1 N5 2.665(5) . . yes
Cu1 N20 2.671(5) . . yes
Cu2 N10 2.603(4) . . yes
Cu2 N11 2.025(4) . . yes
Cu2 N12 2.003(3) . . yes
Cu2 N13 2.023(4) . . yes
Cu2 N14 2.010(3) . . yes
Cu2 N15 2.595(4) . . yes
Cu3 N23 2.023(4) . . yes
Cu3 N24 2.038(3) . . yes
Cu3 N21 2.022(3) . . yes
Cu3 O1 2.433(4) . . yes
Cu3 O2 2.462(4) . . yes
Cu3 N22 2.016(4) . . yes
Cr1 C15 2.080(5) . . yes
Cr1 C13 2.071(5) . . yes
Cr1 C14 2.084(5) . . yes
Cr1 C17 2.061(5) . . yes
Cr1 C18 2.093(4) . . yes
Cr1 C16 2.085(5) . . yes
Cr2 C35 2.078(5) . . yes
Cr2 C36 2.065(5) . . yes
Cr2 C32 2.079(5) . . yes
Cr2 C33 2.082(5) . . yes
Cr2 C34 2.069(5) . . yes
Cr2 C31 2.083(4) . 1_454 yes
O1 H1WB 0.88(5) . . no
O1 H1WA 0.89(5) . . no
O2 H2WA 0.85(6) . . no
O2 H2WB 0.78(7) . . no
O5 H5WB 0.8600 . . no
O5 H5WA 0.8600 . . no
N1 C1 1.489(7) . . yes
N2 C6 1.491(6) . . yes
N3 C8 1.480(6) . . yes
N4 C7 1.485(6) . . yes
N5 C13 1.152(6) . . yes
N6 C14 1.137(7) . . yes
N7 C15 1.127(7) . . yes
N8 C16 1.137(7) . . yes
N9 C17 1.152(7) . . yes
N10 C18 1.136(6) . . yes
N11 C19 1.485(6) . . yes
N12 C24 1.485(6) . . yes
N13 C30 1.486(5) . . yes
N14 C25 1.485(5) . . yes
N15 C31 1.160(6) . . yes
N16 C36 1.146(7) . . yes
N17 C32 1.153(7) . . yes
N18 C34 1.151(6) . . yes
N19 C33 1.146(7) . . yes
N20 C35 1.144(6) . . yes
N1 H1A 0.9200 . . no
N1 H1B 0.9200 . . no
N2 H2A 0.9200 . . no
N2 H2B 0.9200 . . no
N3 H3B 0.9200 . . no
N3 H3A 0.9200 . . no
N4 H4B 0.9200 . . no
N4 H4A 0.9200 . . no
N11 H11B 0.9200 . . no
N11 H11A 0.9200 . . no
N12 H12B 0.9200 . . no
N12 H12A 0.9200 . . no
N13 H13B 0.9200 . . no
N13 H13A 0.9200 . . no
N14 H14A 0.9200 . . no
N14 H14B 0.9200 . . no
N21 C43 1.482(6) . . yes
N22 C48 1.488(6) . . yes
N23 C37 1.477(6) . . yes
N24 C42 1.484(6) . . yes
N21 H21B 0.9200 . . no
N21 H21A 0.9200 . . no
N22 H22 0.9200 . . no
N22 H22D 0.9200 . . no
N23 H23A 0.9200 . . no
N23 H23B 0.9200 . . no
N24 H24A 0.9200 . . no
N24 H24B 0.9200 . . no
C1 C2 1.517(9) . . no
C1 C6 1.511(7) . . no
C2 C3 1.544(10) . . no
C3 C4 1.524(9) . . no
C4 C5 1.516(8) . . no
C5 C6 1.515(7) . . no
C7 C8 1.514(7) . . no
C7 C12 1.515(7) . . no
C8 C9 1.537(7) . . no
C9 C10 1.506(8) . . no
C10 C11 1.515(9) . . no
C11 C12 1.517(8) . . no
C19 C20 1.512(7) . . no
C19 C24 1.509(6) . . no
C20 C21 1.508(7) . . no
C21 C22 1.509(7) . . no
C22 C23 1.550(7) . . no
C23 C24 1.517(7) . . no
C25 C30 1.510(5) . . no
C25 C26 1.515(6) . . no
C26 C27 1.538(7) . . no
C27 C28 1.525(7) . . no
C28 C29 1.532(7) . . no
C29 C30 1.528(6) . . no
C1 H1 1.0000 . . no
C2 H2D 0.9900 . . no
C2 H2 0.9900 . . no
C3 H3D 0.9900 . . no
C3 H3 0.9900 . . no
C4 H4 0.9900 . . no
C4 H5B 0.9900 . . no
C5 H5 0.9900 . . no
C5 H5A 0.9900 . . no
C6 H6A 1.0000 . . no
C7 H7A 1.0000 . . no
C8 H8A 1.0000 . . no
C9 H9A 0.9900 . . no
C9 H9B 0.9900 . . no
C10 H10A 0.9900 . . no
C10 H10B 0.9900 . . no
C11 H11D 0.9900 . . no
C11 H11 0.9900 . . no
C12 H12 0.9900 . . no
C12 H12D 0.9900 . . no
C19 H19A 1.0000 . . no
C20 H20B 0.9900 . . no
C20 H20A 0.9900 . . no
C21 H21 0.9900 . . no
C21 H21D 0.9900 . . no
C22 H22A 0.9900 . . no
C22 H22B 0.9900 . . no
C23 H23D 0.9900 . . no
C23 H23 0.9900 . . no
C24 H24 1.0000 . . no
C25 H25A 1.0000 . . no
C26 H26 0.9900 . . no
C26 H26A 0.9900 . . no
C27 H26B 0.9900 . . no
C27 H27B 0.9900 . . no
C28 H28A 0.9900 . . no
C28 H28B 0.9900 . . no
C29 H29A 0.9900 . . no
C29 H29B 0.9900 . . no
C30 H30A 1.0000 . . no
C37 C42 1.520(6) . . no
C37 C38 1.517(7) . . no
C38 C39 1.525(7) . . no
C39 C40 1.523(7) . . no
C40 C41 1.533(8) . . no
C41 C42 1.513(7) . . no
C43 C44 1.534(7) . . no
C43 C48 1.512(6) . . no
C44 C45 1.529(8) . . no
C45 C46 1.512(9) . . no
C46 C47 1.511(7) . . no
C47 C48 1.523(7) . . no
C37 H37A 1.0000 . . no
C38 H38A 0.9900 . . no
C38 H38B 0.9900 . . no
C39 H39B 0.9900 . . no
C39 H39A 0.9900 . . no
C40 H40B 0.9900 . . no
C40 H40A 0.9900 . . no
C41 H41B 0.9900 . . no
C41 H41A 0.9900 . . no
C42 H42A 1.0000 . . no
C43 H43A 1.0000 . . no
C44 H44B 0.9900 . . no
C44 H44A 0.9900 . . no
C45 H45B 0.9900 . . no
C45 H45A 0.9900 . . no
C46 H46B 0.9900 . . no
C46 H46A 0.9900 . . no
C47 H47A 0.9900 . . no
C47 H47B 0.9900 . . no
C48 H48A 1.0000 . . no

loop_
_geom_hbond_atom_site_label_D
_geom_hbond_atom_site_label_H
_geom_hbond_atom_site_label_A
_geom_hbond_distance_DH
_geom_hbond_distance_HA
_geom_hbond_distance_DA
_geom_hbond_angle_DHA
_geom_hbond_site_symmetry_A
_geom_hbond_publ_flag
O1 H1WA N8 0.89(5) 1.97(5) 2.846(6) 168(6) 1_545 yes
N1 H1A O5 0.92 2.08 2.942(8) 155 1_655 yes
N1 H1B N18 0.92 2.41 3.256(6) 153 . yes
O1 H1WB N19 0.88(5) 2.12(5) 2.921(6) 151(5) 1_556 yes
N2 H2A O4 0.92 2.46 3.173(6) 134 1_554 yes
N2 H2B N7 0.92 2.59 3.401(6) 147 . yes
O2 H2WA N6 0.85(6) 2.13(7) 2.915(7) 155(7) 1_445 yes
N3 H3B O3 0.92 1.97 2.881(8) 170 1_654 yes
O2 H2WB N17 0.78(7) 2.10(7) 2.853(6) 162(6) 1_456 yes
N4 H4B O4 0.92 2.16 2.992(6) 150 1_554 yes
O5 H5WA O4 0.86 2.34 3.194(7) 177 1_554 yes
O5 H5WB N7 0.86 1.97 2.756(7) 153 . yes
N11 H11A N17 0.92 2.46 3.268(6) 146 1_556 yes
N11 H11B N9 0.92 2.52 3.292(6) 141 . yes
N12 H12B N9 0.92 2.16 3.046(6) 161 1_655 yes
N13 H13A N16 0.92 2.54 3.363(6) 149 1_656 yes
N13 H13B N8 0.92 2.38 3.271(6) 162 1_655 yes
N14 H14A N16 0.92 2.26 3.065(6) 146 1_556 yes
N21 H21A N19 0.92 2.32 3.224(6) 166 1_556 yes
N21 H21B N15 0.92 2.58 3.335(6) 140 1_455 yes
N22 H22D N10 0.92 2.32 3.202(6) 160 1_445 yes
N23 H23A N15 0.92 2.57 3.224(6) 128 1_455 yes
N24 H24B N6 0.92 2.53 3.263(6) 137 1_445 yes
C12 H12D O3 0.99 2.47 3.332(9) 146 1_554 yes

loop_
_geom_torsion_atom_site_label_1
_geom_torsion_atom_site_label_2
_geom_torsion_atom_site_label_3
_geom_torsion_atom_site_label_4
_geom_torsion
_geom_torsion_site_symmetry_1
_geom_torsion_site_symmetry_2
_geom_torsion_site_symmetry_3
_geom_torsion_site_symmetry_4
_geom_torsion_publ_flag
N2 Cu1 N1 C1 -16.3(3) . . . . no
N3 Cu1 N1 C1 164.6(3) . . . . no
N5 Cu1 N1 C1 -103.1(3) . . . . no
N20 Cu1 N1 C1 73.5(3) . . . . no
N1 Cu1 N2 C6 -12.5(3) . . . . no
N4 Cu1 N2 C6 168.5(3) . . . . no
N5 Cu1 N2 C6 81.8(3) . . . . no
N20 Cu1 N2 C6 -95.1(3) . . . . no
N1 Cu1 N3 C8 158.9(3) . . . . no
N4 Cu1 N3 C8 -22.1(3) . . . . no
N5 Cu1 N3 C8 64.7(3) . . . . no
N20 Cu1 N3 C8 -118.3(3) . . . . no
N2 Cu1 N4 C7 174.4(3) . . . . no
N3 Cu1 N4 C7 -6.5(3) . . . . no
N5 Cu1 N4 C7 -98.7(3) . . . . no
N20 Cu1 N4 C7 84.9(3) . . . . no
N1 Cu1 N5 C13 111.6(5) . . . . no
N2 Cu1 N5 C13 26.8(5) . . . . no
N3 Cu1 N5 C13 -151.1(5) . . . . no
N4 Cu1 N5 C13 -66.6(5) . . . . no
N1 Cu1 N20 C35 63.3(5) . . . . no
N2 Cu1 N20 C35 148.5(5) . . . . no
N3 Cu1 N20 C35 -33.6(5) . . . . no
N4 Cu1 N20 C35 -118.4(5) . . . . no
N11 Cu2 N10 C18 0.9(5) . . . . no
N12 Cu2 N10 C18 85.6(5) . . . . no
N13 Cu2 N10 C18 -179.6(5) . . . . no
N14 Cu2 N10 C18 -94.7(5) . . . . no
N10 Cu2 N11 C19 77.4(3) . . . . no
N12 Cu2 N11 C19 -11.3(3) . . . . no
N14 Cu2 N11 C19 171.1(3) . . . . no
N15 Cu2 N11 C19 -101.1(3) . . . . no
N10 Cu2 N12 C24 -105.7(3) . . . . no
N11 Cu2 N12 C24 -17.7(3) . . . . no
N13 Cu2 N12 C24 165.1(3) . . . . no
N15 Cu2 N12 C24 72.0(3) . . . . no
N10 Cu2 N13 C30 76.8(3) . . . . no
N12 Cu2 N13 C30 165.2(2) . . . . no
N14 Cu2 N13 C30 -17.2(2) . . . . no
N15 Cu2 N13 C30 -104.8(3) . . . . no
N10 Cu2 N14 C25 -99.5(3) . . . . no
N11 Cu2 N14 C25 172.2(3) . . . . no
N13 Cu2 N14 C25 -10.5(3) . . . . no
N15 Cu2 N14 C25 82.7(3) . . . . no
N11 Cu2 N15 C31 177.6(5) . . . . no
N12 Cu2 N15 C31 92.9(5) . . . . no
N13 Cu2 N15 C31 -1.9(5) . . . . no
N14 Cu2 N15 C31 -86.7(5) . . . . no
N23 Cu3 N21 C43 173.6(3) . . . . no
O1 Cu3 N22 C48 67.3(3) . . . . no
O2 Cu3 N22 C48 -111.7(3) . . . . no
N21 Cu3 N22 C48 -22.5(3) . . . . no
N24 Cu3 N22 C48 158.2(3) . . . . no
O1 Cu3 N23 C37 84.9(3) . . . . no
O2 Cu3 N23 C37 -96.1(3) . . . . no
N21 Cu3 N23 C37 174.9(3) . . . . no
N24 Cu3 N23 C37 -5.8(3) . . . . no
O1 Cu3 N24 C42 -115.0(3) . . . . no
O2 Cu3 N24 C42 64.8(3) . . . . no
N22 Cu3 N24 C42 155.8(3) . . . . no
N23 Cu3 N24 C42 -22.6(3) . . . . no
N22 Cu3 N21 C43 -4.8(3) . . . . no
O1 Cu3 N21 C43 -93.9(3) . . . . no
O2 Cu3 N21 C43 86.3(3) . . . . no
Cu1 N1 C1 C2 163.8(4) . . . . no
Cu1 N1 C1 C6 41.6(4) . . . . no
Cu1 N2 C6 C5 162.0(3) . . . . no
Cu1 N2 C6 C1 38.3(4) . . . . no
Cu1 N3 C8 C7 46.0(4) . . . . no
Cu1 N3 C8 C9 170.4(4) . . . . no
Cu1 N4 C7 C8 33.3(4) . . . . no
Cu1 N4 C7 C12 155.9(4) . . . . no
Cu2 N11 C19 C24 37.6(4) . . . . no
Cu2 N11 C19 C20 161.5(3) . . . . no
Cu2 N12 C24 C23 167.5(3) . . . . no
Cu2 N12 C24 C19 43.0(4) . . . . no
Cu2 N13 C30 C29 165.4(3) . . . . no
Cu2 N13 C30 C25 41.5(3) . . . . no
Cu2 N14 C25 C30 35.8(4) . . . . no
Cu2 N14 C25 C26 159.3(3) . . . . no
Cu3 N21 C43 C44 153.2(3) . . . . no
Cu3 N21 C43 C48 30.9(4) . . . . no
Cu3 N22 C48 C47 169.4(3) . . . . no
Cu3 N22 C48 C43 45.1(4) . . . . no
Cu3 N23 C37 C42 32.5(4) . . . . no
Cu3 N23 C37 C38 155.6(3) . . . . no
Cu3 N24 C42 C41 169.9(3) . . . . no
Cu3 N24 C42 C37 46.0(4) . . . . no
C2 C1 C6 C5 58.5(6) . . . . no
N1 C1 C2 C3 -179.6(5) . . . . no
C6 C1 C2 C3 -59.2(6) . . . . no
N1 C1 C6 N2 -52.7(5) . . . . no
C2 C1 C6 N2 -176.2(4) . . . . no
N1 C1 C6 C5 -178.0(4) . . . . no
C1 C2 C3 C4 59.1(7) . . . . no
C2 C3 C4 C5 -58.1(7) . . . . no
C3 C4 C5 C6 56.0(6) . . . . no
C4 C5 C6 N2 -177.7(4) . . . . no
C4 C5 C6 C1 -56.1(5) . . . . no
N4 C7 C8 C9 -178.5(4) . . . . no
N4 C7 C8 N3 -52.4(5) . . . . no
C12 C7 C8 N3 -177.3(4) . . . . no
C12 C7 C8 C9 56.6(5) . . . . no
N4 C7 C12 C11 -177.3(5) . . . . no
C8 C7 C12 C11 -56.3(6) . . . . no
N3 C8 C9 C10 -178.2(4) . . . . no
C7 C8 C9 C10 -56.0(5) . . . . no
C8 C9 C10 C11 55.5(6) . . . . no
C9 C10 C11 C12 -56.3(6) . . . . no
C10 C11 C12 C7 56.2(6) . . . . no
C24 C19 C20 C21 -55.9(5) . . . . no
N11 C19 C24 N12 -53.3(4) . . . . no
N11 C19 C20 C21 -177.8(4) . . . . no
C20 C19 C24 N12 -179.4(3) . . . . no
C20 C19 C24 C23 55.4(5) . . . . no
N11 C19 C24 C23 -178.4(3) . . . . no
C19 C20 C21 C22 57.2(5) . . . . no
C20 C21 C22 C23 -56.7(5) . . . . no
C21 C22 C23 C24 55.2(5) . . . . no
C22 C23 C24 N12 -176.7(4) . . . . no
C22 C23 C24 C19 -54.8(5) . . . . no
N14 C25 C26 C27 -177.9(4) . . . . no
C30 C25 C26 C27 -56.3(5) . . . . no
C26 C25 C30 N13 -176.1(3) . . . . no
C26 C25 C30 C29 58.4(5) . . . . no
N14 C25 C30 C29 -176.8(3) . . . . no
N14 C25 C30 N13 -51.3(4) . . . . no
C25 C26 C27 C28 54.8(5) . . . . no
C26 C27 C28 C29 -55.5(5) . . . . no
C27 C28 C29 C30 56.9(5) . . . . no
C28 C29 C30 C25 -58.0(5) . . . . no
C28 C29 C30 N13 179.4(4) . . . . no
N23 C37 C38 C39 -176.4(4) . . . . no
C42 C37 C38 C39 -54.7(5) . . . . no
N23 C37 C42 N24 -52.0(4) . . . . no
N23 C37 C42 C41 -177.8(4) . . . . no
C38 C37 C42 N24 -176.9(4) . . . . no
C38 C37 C42 C41 57.3(5) . . . . no
C37 C38 C39 C40 53.9(6) . . . . no
C38 C39 C40 C41 -54.1(6) . . . . no
C39 C40 C41 C42 56.0(6) . . . . no
C40 C41 C42 N24 -179.9(4) . . . . no
C40 C41 C42 C37 -58.2(5) . . . . no
N21 C43 C44 C45 -178.2(4) . . . . no
C48 C43 C44 C45 -56.7(5) . . . . no
N21 C43 C48 N22 -50.0(4) . . . . no
N21 C43 C48 C47 -176.1(4) . . . . no
C44 C43 C48 N22 -174.3(4) . . . . no
C44 C43 C48 C47 59.6(5) . . . . no
C43 C44 C45 C46 54.2(5) . . . . no
C44 C45 C46 C47 -53.9(6) . . . . no
C45 C46 C47 C48 54.5(6) . . . . no
C46 C47 C48 N22 179.9(4) . . . . no
C46 C47 C48 C43 -57.9(6) . . . . no
